data_7716893
loop_
_publ_author_name
'Bai, Xu'
'Wang, Jian'
'Wang, Qin'
'Yu, Ya-Ting'
'Li, Jia-Nian'
'Mei, Hua'
'Xu, Yan'

_publ_section_title
;
 Cl<sup>-</sup>-templated coordination polymers constructed from
 dragonfly-like Ln<sub>4</sub> clusters exhibiting excellent
 magnetothermal properties.
;
_journal_issue 37
_journal_name_full 'Dalton transactions (Cambridge, England : 2003)'
_journal_page_first 15602
_journal_page_last 15607
_journal_paper_doi 10.1039/d4dt01905a
_journal_volume 53
_journal_year 2024
_chemical_formula_sum 'C28 H52 Cl2 Gd4 N4 O29'
_chemical_formula_weight 1608.63
_space_group_crystal_system cubic
_space_group_IT_number 204
_space_group_name_Hall '-I 2 2 3'
_space_group_name_H-M_alt 'I m -3'
_atom_sites_solution_hydrogens mixed
_audit_creation_method SHELXL-2018/3
_audit_update_record
;
2024-06-13 deposited with the CCDC.	2024-08-21 downloaded from the CCDC.
;
_cell_angle_alpha 90
_cell_angle_beta 90
_cell_angle_gamma 90
_cell_formula_units_Z 24
_cell_length_a 36.5627(17)
_cell_length_b 36.5627(17)
_cell_length_c 36.5627(17)
_cell_measurement_reflns_used 9754
_cell_measurement_temperature 193(2)
_cell_measurement_theta_max 51.58
_cell_measurement_theta_min 2.97
_cell_volume 48878(4)
_computing_structure_refinement 'SHELXL-2018/3 (Sheldrick, 2018)'
_diffrn_ambient_temperature 193(2)
_diffrn_measured_fraction_theta_full 0.999
_diffrn_measured_fraction_theta_max 0.999
_diffrn_measurement_device_type 'Bruker Apex2 CCD'
_diffrn_measurement_method '\w scans'
_diffrn_radiation_type MoK\a
_diffrn_radiation_wavelength 0.71073
_diffrn_reflns_av_R_equivalents 0.1412
_diffrn_reflns_av_unetI/netI 0.0377
_diffrn_reflns_Laue_measured_fraction_full 0.999
_diffrn_reflns_Laue_measured_fraction_max 0.999
_diffrn_reflns_limit_h_max 43
_diffrn_reflns_limit_h_min -43
_diffrn_reflns_limit_k_max 43
_diffrn_reflns_limit_k_min -43
_diffrn_reflns_limit_l_max 43
_diffrn_reflns_limit_l_min -43
_diffrn_reflns_number 284378
_diffrn_reflns_point_group_measured_fraction_full 0.999
_diffrn_reflns_point_group_measured_fraction_max 0.999
_diffrn_reflns_theta_full 24.995
_diffrn_reflns_theta_max 24.995
_diffrn_reflns_theta_min 0.788
_exptl_absorpt_coefficient_mu 3.336
_exptl_absorpt_correction_T_max 0.690
_exptl_absorpt_correction_T_min 0.690
_exptl_absorpt_correction_type multi-scan
_exptl_absorpt_process_details '(SADABS; Sheldrick, 2003)'
_exptl_crystal_colour colourless
_exptl_crystal_density_diffrn 1.312
_exptl_crystal_description cube
_exptl_crystal_F_000 18480
_exptl_crystal_size_max 0.120
_exptl_crystal_size_mid 0.120
_exptl_crystal_size_min 0.120
_refine_diff_density_max 1.777
_refine_diff_density_min -1.391
_refine_diff_density_rms 0.220
_refine_ls_extinction_coef 0.000073(9)
_refine_ls_extinction_expression Fc^*^=kFc[1+0.001xFc^2^\l^3^/sin(2\q)]^-1/4^
_refine_ls_extinction_method 'SHELXL-2018/3 (Sheldrick 2018)'
_refine_ls_goodness_of_fit_ref 1.026
_refine_ls_hydrogen_treatment constr
_refine_ls_matrix_type full
_refine_ls_number_parameters 303
_refine_ls_number_reflns 7556
_refine_ls_number_restraints 138
_refine_ls_restrained_S_all 1.025
_refine_ls_R_factor_all 0.0931
_refine_ls_R_factor_gt 0.0822
_refine_ls_shift/su_max 0.002
_refine_ls_shift/su_mean 0.000
_refine_ls_structure_factor_coef Fsqd
_refine_ls_weighting_details 'w=1/[\s^2^(Fo^2^)+(0.0973P)^2^+2585.3296P] where P=(Fo^2^+2Fc^2^)/3'
_refine_ls_weighting_scheme calc
_refine_ls_wR_factor_gt 0.2182
_refine_ls_wR_factor_ref 0.2237
_reflns_Friedel_coverage 0.000
_reflns_number_gt 6395
_reflns_number_total 7556
_reflns_threshold_expression 'I > 2\s(I)'
_cod_data_source_file d4dt01905a2.cif
_cod_data_source_block b01_sq
_cod_depositor_comments 'Adding full bibliography for 7716892--7716893.cif.'
_cod_original_cell_volume 48878(7)
_cod_database_code 7716893
_shelx_shelxl_version_number 2018/3
_shelx_space_group_comment
;
The symmetry employed for this shelxl refinement is uniquely defined
by the following loop, which should always be used as a source of
symmetry information in preference to the above space-group names.
They are only intended as comments.
;
_shelx_estimated_absorpt_t_min 0.690
_shelx_estimated_absorpt_t_max 0.690

loop_
_space_group_symop_operation_xyz
'x, y, z'
'-x, -y, z'
'-x, y, -z'
'x, -y, -z'
'z, x, y'
'z, -x, -y'
'-z, -x, y'
'-z, x, -y'
'y, z, x'
'-y, z, -x'
'y, -z, -x'
'-y, -z, x'
'x+1/2, y+1/2, z+1/2'
'-x+1/2, -y+1/2, z+1/2'
'-x+1/2, y+1/2, -z+1/2'
'x+1/2, -y+1/2, -z+1/2'
'z+1/2, x+1/2, y+1/2'
'z+1/2, -x+1/2, -y+1/2'
'-z+1/2, -x+1/2, y+1/2'
'-z+1/2, x+1/2, -y+1/2'
'y+1/2, z+1/2, x+1/2'
'-y+1/2, z+1/2, -x+1/2'
'y+1/2, -z+1/2, -x+1/2'
'-y+1/2, -z+1/2, x+1/2'
'-x, -y, -z'
'x, y, -z'
'x, -y, z'
'-x, y, z'
'-z, -x, -y'
'-z, x, y'
'z, x, -y'
'z, -x, y'
'-y, -z, -x'
'y, -z, x'
'-y, z, x'
'y, z, -x'
'-x+1/2, -y+1/2, -z+1/2'
'x+1/2, y+1/2, -z+1/2'
'x+1/2, -y+1/2, z+1/2'
'-x+1/2, y+1/2, z+1/2'
'-z+1/2, -x+1/2, -y+1/2'
'-z+1/2, x+1/2, y+1/2'
'z+1/2, x+1/2, -y+1/2'
'z+1/2, -x+1/2, y+1/2'
'-y+1/2, -z+1/2, -x+1/2'
'y+1/2, -z+1/2, x+1/2'
'-y+1/2, z+1/2, x+1/2'
'y+1/2, z+1/2, -x+1/2'

loop_
_atom_site_label
_atom_site_type_symbol
_atom_site_fract_x
_atom_site_fract_y
_atom_site_fract_z
_atom_site_U_iso_or_equiv
_atom_site_adp_type
_atom_site_occupancy
_atom_site_site_symmetry_order
_atom_site_calc_flag
_atom_site_refinement_flags_posn
_atom_site_refinement_flags_adp
_atom_site_refinement_flags_occupancy
_atom_site_disorder_assembly
_atom_site_disorder_group
Gd1 Gd 0.17063(3) 0.22933(2) 0.000000 0.0394(3) Uani 1 2 d S T P . .
Gd2 Gd 0.22046(2) 0.30346(2) 0.05234(2) 0.0379(2) Uani 1 1 d . . . . .
Gd3 Gd 0.27629(3) 0.23215(3) 0.000000 0.0517(3) Uani 1 2 d S T P . .
O1 O 0.1841(3) 0.2927(3) 0.000000 0.035(2) Uani 1 2 d S T P . .
O2 O 0.2596(3) 0.2942(3) 0.000000 0.039(3) Uani 1 2 d S T P . .
O3 O 0.1503(3) 0.2304(3) 0.0623(2) 0.052(2) Uani 1 1 d . . . . .
O4 O 0.2233(2) 0.2398(2) 0.0369(2) 0.0350(18) Uani 1 1 d . . . . .
O5 O 0.1783(3) 0.2751(3) 0.0916(3) 0.066(3) Uani 1 1 d . . . . .
O6 O 0.1951(4) 0.1700(4) 0.000000 0.077(4) Uani 1 2 d DS TU P . .
O7 O 0.2995(3) 0.2354(4) 0.0614(4) 0.090(4) Uani 1 1 d . . . . .
O8 O 0.2378(4) 0.3621(3) 0.0308(3) 0.076(4) Uani 1 1 d . . . . .
O9 O 0.2562(4) 0.1728(4) 0.000000 0.083(4) Uani 1 2 d DS TU P . .
O10 O 0.2756(4) 0.2878(4) 0.0829(4) 0.086(4) Uani 1 1 d . U . . .
Cl1 Cl 0.0341(2) 0.0553(2) 0.000000 0.091(5) Uani 0.68(2) 2 d S T P A 1
Cl2 Cl 0.000000 0.000000 0.000000 0.10(2) Uani 0.32(2) 24 d S T P A 2
O1W O 0.000000 0.500000 0.0526(8) 0.092(14) Uani 0.86(8) 4 d S TU . . .
O2W O 0.3348(6) 0.2730(8) 0.000000 0.130(9) Uani 1 2 d S T P . .
O3W O 0.3299(6) 0.1915(6) 0.000000 0.106(7) Uani 1 2 d S TU P . .
O4W O 0.0496(11) 0.4351(19) 0.000000 0.14(2) Uani 0.5 2 d S T P . .
O5W O 0.1650(4) 0.3444(3) 0.0556(3) 0.078(3) Uani 1 1 d . U . . .
O6W O 0.1191(6) 0.1825(6) 0.000000 0.104(7) Uani 1 2 d S T P . .
O7W O 0.1116(4) 0.2629(5) 0.000000 0.066(4) Uani 1 2 d S T P . .
C15 C 0.2262(4) 0.15591(18) 0.000000 0.090(4) Uani 1 2 d DS TU P . .
C1 C 0.12741(19) 0.2444(2) 0.18895(18) 0.123(8) Uani 1 1 d D U . . .
H1A H 0.135694 0.254571 0.211358 0.147 Uiso 1 1 calc R U . . .
C2 C 0.1444(3) 0.2528(3) 0.15729(12) 0.095(6) Uani 1 1 d D U . . .
H2A H 0.162650 0.271318 0.158380 0.114 Uiso 1 1 calc R U . . .
C3 C 0.13805(18) 0.23766(17) 0.12424(12) 0.048(3) Uani 1 1 d D . . . .
C4 C 0.11304(19) 0.2106(2) 0.12655(18) 0.078(6) Uani 1 1 d D . . . .
H4A H 0.108395 0.196463 0.105249 0.094 Uiso 1 1 calc R U . . .
C5 C 0.0942(3) 0.2023(3) 0.15723(13) 0.098(6) Uani 1 1 d D U . . .
H5A H 0.077372 0.182573 0.156708 0.117 Uiso 1 1 calc R U . . .
C6 C 0.1568(3) 0.2490(3) 0.08958(16) 0.047(3) Uani 1 1 d D . . . .
N1 N 0.09859(19) 0.2213(2) 0.18863(17) 0.076(4) Uani 1 1 d D . . . .
C7 C 0.3850(2) 0.2459(2) 0.13316(19) 0.112(7) Uani 1 1 d D U . . .
H7A H 0.403961 0.228153 0.132444 0.134 Uiso 1 1 calc R U . . .
C8 C 0.35663(15) 0.2407(2) 0.1100(2) 0.092(6) Uani 1 1 d D . . . .
H8A H 0.355688 0.219716 0.094791 0.111 Uiso 1 1 calc R U . . .
C9 C 0.32965(15) 0.26592(16) 0.10892(18) 0.063(4) Uani 1 1 d D . . . .
C10 C 0.3320(4) 0.2942(2) 0.1325(2) 0.090(4) Uani 1 1 d D U . . .
H10A H 0.313040 0.312004 0.133188 0.108 Uiso 1 1 calc R U . . .
C11 C 0.3609(3) 0.2975(4) 0.1552(5) 0.088(4) Uani 1 1 d D U . . .
H11A H 0.361546 0.318082 0.171006 0.106 Uiso 1 1 calc R U . . .
C12 C 0.29810(19) 0.2630(6) 0.0829(2) 0.071(5) Uani 1 1 d D . . . .
N2 N 0.3890(3) 0.27360(19) 0.1572(2) 0.065(3) Uani 1 1 d D U . . .
C14 C 0.2680(3) 0.4107(2) 0.000000 0.156(13) Uani 1 2 d DS TU P . .
H14A H 0.271800 0.418893 0.025236 0.233 Uiso 0.5 1 calc R U P . .
H14B H 0.291695 0.405766 -0.011474 0.233 Uiso 0.5 1 calc R U P . .
H14C H 0.255212 0.429838 -0.013762 0.233 Uiso 0.5 1 calc R U P . .
C13 C 0.2454(3) 0.3765(2) 0.000000 0.143(12) Uani 1 2 d DS TU P . .
C16 C 0.2147(5) 0.11655(18) 0.000000 0.139(10) Uani 1 2 d DS TU P . .
H16C H 0.226383 0.106918 0.021440 0.167 Uiso 0.5 1 d R U P . .
H16A H 0.189353 0.109628 0.000000 0.208 Uiso 1 2 d R U P . .
H16B H 0.226383 0.106918 -0.021440 0.208 Uiso 0.5 1 d R U P . .

loop_
_atom_site_aniso_label
_atom_site_aniso_U_11
_atom_site_aniso_U_22
_atom_site_aniso_U_33
_atom_site_aniso_U_23
_atom_site_aniso_U_13
_atom_site_aniso_U_12
Gd1 0.0540(6) 0.0384(5) 0.0258(4) 0.000 0.000 -0.0116(4)
Gd2 0.0462(4) 0.0402(4) 0.0273(3) -0.0033(2) -0.0017(2) -0.0051(3)
Gd3 0.0520(6) 0.0677(7) 0.0353(5) 0.000 0.000 0.0168(5)
O1 0.034(6) 0.050(7) 0.021(5) 0.000 0.000 -0.001(5)
O2 0.035(6) 0.055(7) 0.027(6) 0.000 0.000 -0.004(5)
O3 0.057(6) 0.060(6) 0.039(5) 0.007(4) 0.005(4) -0.012(5)
O4 0.047(5) 0.036(4) 0.022(4) 0.003(3) 0.005(3) 0.012(4)
O5 0.081(7) 0.060(6) 0.059(6) -0.016(5) 0.033(6) -0.014(6)
O6 0.087(7) 0.060(6) 0.085(7) 0.000 0.000 -0.003(6)
O7 0.067(8) 0.127(12) 0.078(8) -0.032(8) -0.021(7) -0.001(8)
O8 0.146(11) 0.044(6) 0.039(5) -0.008(4) 0.016(6) -0.015(6)
O9 0.092(9) 0.063(8) 0.094(9) 0.000 0.000 0.013(7)
O10 0.080(7) 0.095(7) 0.083(7) -0.025(6) -0.024(6) 0.016(6)
Cl1 0.051(5) 0.049(5) 0.175(12) 0.000 0.000 0.001(4)
Cl2 0.10(2) 0.10(2) 0.10(2) 0.000 0.000 0.000
O1W 0.089(19) 0.12(2) 0.061(16) 0.000 0.000 0.000
O2W 0.079(14) 0.19(3) 0.119(19) 0.000 0.000 -0.039(16)
O3W 0.101(12) 0.115(13) 0.102(12) 0.000 0.000 0.044(11)
O4W 0.06(2) 0.27(7) 0.09(3) 0.000 0.000 0.07(3)
O5W 0.090(8) 0.062(7) 0.081(7) -0.016(6) -0.004(6) 0.015(6)
O6W 0.108(16) 0.116(16) 0.088(13) 0.000 0.000 -0.031(13)
O7W 0.051(8) 0.082(11) 0.064(9) 0.000 0.000 -0.007(8)
C15 0.097(7) 0.074(7) 0.099(7) 0.000 0.000 0.006(6)
C1 0.123(11) 0.131(12) 0.114(11) -0.010(9) 0.022(9) -0.012(9)
C2 0.092(9) 0.107(10) 0.086(9) -0.008(8) 0.029(8) -0.030(8)
C3 0.045(7) 0.062(8) 0.038(7) -0.014(6) 0.008(6) -0.005(6)
C4 0.109(15) 0.076(11) 0.050(9) -0.007(8) 0.041(9) -0.024(11)
C5 0.099(10) 0.101(10) 0.093(10) 0.005(8) 0.014(8) -0.015(8)
C6 0.058(8) 0.042(7) 0.041(7) -0.008(6) -0.003(6) -0.003(6)
N1 0.055(8) 0.129(13) 0.045(7) -0.013(8) 0.024(6) -0.017(8)
C7 0.103(10) 0.123(11) 0.109(11) -0.008(9) -0.012(8) 0.006(9)
C8 0.046(9) 0.123(17) 0.107(16) 0.002(13) -0.030(10) -0.017(10)
C9 0.044(8) 0.087(12) 0.059(9) -0.002(8) 0.006(7) -0.013(8)
C10 0.080(7) 0.098(7) 0.091(7) -0.016(7) -0.013(6) 0.015(6)
C11 0.076(6) 0.100(7) 0.089(6) -0.013(6) -0.013(6) 0.006(6)
C12 0.045(9) 0.104(14) 0.065(10) -0.002(10) -0.009(8) 0.010(9)
N2 0.051(6) 0.080(7) 0.062(7) -0.004(6) -0.019(6) -0.002(6)
C14 0.17(2) 0.152(19) 0.144(18) 0.000 0.000 -0.017(16)
C13 0.15(2) 0.15(2) 0.13(2) 0.000 0.000 -0.04(2)
C16 0.136(15) 0.128(15) 0.153(15) 0.000 0.000 0.008(13)

loop_
_atom_type_symbol
_atom_type_description
_atom_type_scat_dispersion_real
_atom_type_scat_dispersion_imag
_atom_type_scat_source
C C 0.0033 0.0016 'International Tables Vol C Tables 4.2.6.8 and 6.1.1.4'
H H 0.0000 0.0000 'International Tables Vol C Tables 4.2.6.8 and 6.1.1.4'
N N 0.0061 0.0033 'International Tables Vol C Tables 4.2.6.8 and 6.1.1.4'
O O 0.0106 0.0060 'International Tables Vol C Tables 4.2.6.8 and 6.1.1.4'
Gd Gd -0.1653 3.9035 'International Tables Vol C Tables 4.2.6.8 and 6.1.1.4'
Cl Cl 0.1484 0.1585 'International Tables Vol C Tables 4.2.6.8 and 6.1.1.4'

loop_
_geom_angle_atom_site_label_1
_geom_angle_atom_site_label_2
_geom_angle_atom_site_label_3
_geom_angle
_geom_angle_site_symmetry_1
_geom_angle_site_symmetry_3
_geom_angle_publ_flag
O6 Gd1 O1 145.6(5) . . ?
O6 Gd1 O4 80.8(4) . . ?
O1 Gd1 O4 71.0(3) . . ?
O6 Gd1 O4 80.8(4) . 26 ?
O1 Gd1 O4 71.0(3) . 26 ?
O4 Gd1 O4 69.0(4) . 26 ?
O6 Gd1 O3 97.6(3) . . ?
O1 Gd1 O3 92.8(2) . . ?
O4 Gd1 O3 73.2(3) . . ?
O4 Gd1 O3 141.9(3) 26 . ?
O6 Gd1 O3 97.7(3) . 26 ?
O1 Gd1 O3 92.8(2) . 26 ?
O4 Gd1 O3 141.9(3) . 26 ?
O4 Gd1 O3 73.2(3) 26 26 ?
O3 Gd1 O3 143.7(5) . 26 ?
O6 Gd1 O7W 142.1(5) . . ?
O1 Gd1 O7W 72.4(5) . . ?
O4 Gd1 O7W 128.6(3) . . ?
O4 Gd1 O7W 128.6(3) 26 . ?
O3 Gd1 O7W 73.9(2) . . ?
O3 Gd1 O7W 73.9(2) 26 . ?
O6 Gd1 O6W 70.2(7) . . ?
O1 Gd1 O6W 144.3(6) . . ?
O4 Gd1 O6W 134.9(4) . . ?
O4 Gd1 O6W 134.9(4) 26 . ?
O3 Gd1 O6W 77.3(3) . . ?
O3 Gd1 O6W 77.3(3) 26 . ?
O7W Gd1 O6W 71.9(7) . . ?
O6 Gd1 Gd2 118.6(3) . . ?
O1 Gd1 Gd2 36.82(14) . . ?
O4 Gd1 Gd2 37.77(18) . . ?
O4 Gd1 Gd2 77.41(18) 26 . ?
O3 Gd1 Gd2 70.0(2) . . ?
O3 Gd1 Gd2 128.2(2) 26 . ?
O7W Gd1 Gd2 93.7(3) . . ?
O6W Gd1 Gd2 146.9(2) . . ?
O6 Gd1 Gd2 118.6(3) . 26 ?
O1 Gd1 Gd2 36.82(14) . 26 ?
O4 Gd1 Gd2 77.41(18) . 26 ?
O4 Gd1 Gd2 37.77(18) 26 26 ?
O3 Gd1 Gd2 128.2(2) . 26 ?
O3 Gd1 Gd2 70.0(2) 26 26 ?
O7W Gd1 Gd2 93.7(3) . 26 ?
O6W Gd1 Gd2 146.9(2) . 26 ?
Gd2 Gd1 Gd2 60.73(2) . 26 ?
O6 Gd1 Gd3 69.1(4) . . ?
O1 Gd1 Gd3 76.5(3) . . ?
O4 Gd1 Gd3 35.67(17) . . ?
O4 Gd1 Gd3 35.67(17) 26 . ?
O3 Gd1 Gd3 108.1(2) . . ?
O3 Gd1 Gd3 108.1(2) 26 . ?
O7W Gd1 Gd3 148.8(4) . . ?
O6W Gd1 Gd3 139.3(6) . . ?
Gd2 Gd1 Gd3 59.98(2) . . ?
Gd2 Gd1 Gd3 59.98(2) 26 . ?
O5 Gd2 O1 93.0(4) . . ?
O5 Gd2 O8 141.2(4) . . ?
O1 Gd2 O8 91.9(4) . . ?
O5 Gd2 O10 99.4(5) . . ?
O1 Gd2 O10 144.9(4) . . ?
O8 Gd2 O10 98.4(5) . . ?
O5 Gd2 O4 75.1(3) . . ?
O1 Gd2 O4 70.8(3) . . ?
O8 Gd2 O4 142.0(3) . . ?
O10 Gd2 O4 80.8(4) . . ?
O5 Gd2 O2 144.3(4) . . ?
O1 Gd2 O2 70.6(3) . . ?
O8 Gd2 O2 72.8(4) . . ?
O10 Gd2 O2 80.6(4) . . ?
O4 Gd2 O2 69.6(3) . . ?
O5 Gd2 O5W 72.9(4) . . ?
O1 Gd2 O5W 71.7(4) . . ?
O8 Gd2 O5W 72.2(4) . . ?
O10 Gd2 O5W 143.4(4) . . ?
O4 Gd2 O5W 128.4(3) . . ?
O2 Gd2 O5W 126.7(4) . . ?
O5 Gd2 N2 78.2(3) . 45 ?
O1 Gd2 N2 144.1(3) . 45 ?
O8 Gd2 N2 75.5(3) . 45 ?
O10 Gd2 N2 70.9(4) . 45 ?
O4 Gd2 N2 136.9(3) . 45 ?
O2 Gd2 N2 133.2(3) . 45 ?
O5W Gd2 N2 72.4(3) . 45 ?
O5 Gd2 Gd1 71.1(3) . . ?
O1 Gd2 Gd1 36.9(3) . . ?
O8 Gd2 Gd1 127.5(3) . . ?
O10 Gd2 Gd1 118.3(3) . . ?
O4 Gd2 Gd1 37.48(19) . . ?
O2 Gd2 Gd1 77.5(3) . . ?
O5W Gd2 Gd1 93.6(3) . . ?
N2 Gd2 Gd1 148.90(16) 45 . ?
O5 Gd2 Gd3 110.8(2) . . ?
O1 Gd2 Gd3 77.4(3) . . ?
O8 Gd2 Gd3 107.9(3) . . ?
O10 Gd2 Gd3 67.6(3) . . ?
O4 Gd2 Gd3 36.60(18) . . ?
O2 Gd2 Gd3 36.0(3) . . ?
O5W Gd2 Gd3 149.0(3) . . ?
N2 Gd2 Gd3 138.40(19) 45 . ?
Gd1 Gd2 Gd3 61.04(2) . . ?
O5 Gd2 Gd2 127.7(3) . 26 ?
O1 Gd2 Gd2 35.9(2) . 26 ?
O8 Gd2 Gd2 70.6(2) . 26 ?
O10 Gd2 Gd2 118.1(3) . 26 ?
O4 Gd2 Gd2 76.37(17) . 26 ?
O2 Gd2 Gd2 37.5(2) . 26 ?
O5W Gd2 Gd2 92.7(3) . 26 ?
N2 Gd2 Gd2 145.8(2) 45 26 ?
Gd1 Gd2 Gd2 59.636(11) . 26 ?
Gd3 Gd2 Gd2 59.979(11) . 26 ?
O9 Gd3 O2 146.2(5) . . ?
O9 Gd3 O4 81.4(4) . 26 ?
O2 Gd3 O4 71.0(3) . 26 ?
O9 Gd3 O4 81.4(4) . . ?
O2 Gd3 O4 71.0(3) . . ?
O4 Gd3 O4 69.1(4) 26 . ?
O9 Gd3 O7 99.2(4) . . ?
O2 Gd3 O7 92.5(4) . . ?
O4 Gd3 O7 144.3(4) 26 . ?
O4 Gd3 O7 75.6(4) . . ?
O9 Gd3 O7 99.2(4) . 26 ?
O2 Gd3 O7 92.5(4) . 26 ?
O4 Gd3 O7 75.6(4) 26 26 ?
O4 Gd3 O7 144.3(4) . 26 ?
O7 Gd3 O7 138.3(6) . 26 ?
O9 Gd3 O3W 71.5(7) . . ?
O2 Gd3 O3W 142.3(7) . . ?
O4 Gd3 O3W 136.1(4) 26 . ?
O4 Gd3 O3W 136.1(4) . . ?
O7 Gd3 O3W 75.5(4) . . ?
O7 Gd3 O3W 75.5(4) 26 . ?
O9 Gd3 O2W 143.6(8) . . ?
O2 Gd3 O2W 70.2(7) . . ?
O4 Gd3 O2W 126.9(5) 26 . ?
O4 Gd3 O2W 126.9(5) . . ?
O7 Gd3 O2W 71.5(4) . . ?
O7 Gd3 O2W 71.5(4) 26 . ?
O3W Gd3 O2W 72.1(9) . . ?
O9 Gd3 Gd2 118.3(3) . . ?
O2 Gd3 Gd2 37.14(15) . . ?
O4 Gd3 Gd2 76.62(18) 26 . ?
O4 Gd3 Gd2 36.96(19) . . ?
O7 Gd3 Gd2 71.7(3) . . ?
O7 Gd3 Gd2 128.4(4) 26 . ?
O3W Gd3 Gd2 146.9(2) . . ?
O2W Gd3 Gd2 92.7(6) . . ?
O9 Gd3 Gd2 118.3(3) . 26 ?
O2 Gd3 Gd2 37.14(15) . 26 ?
O4 Gd3 Gd2 36.96(19) 26 26 ?
O4 Gd3 Gd2 76.62(18) . 26 ?
O7 Gd3 Gd2 128.4(4) . 26 ?
O7 Gd3 Gd2 71.7(3) 26 26 ?
O3W Gd3 Gd2 146.9(2) . 26 ?
O2W Gd3 Gd2 92.7(6) . 26 ?
Gd2 Gd3 Gd2 60.05(2) . 26 ?
O9 Gd3 Gd1 69.8(4) . . ?
O2 Gd3 Gd1 76.4(3) . . ?
O4 Gd3 Gd1 35.74(19) 26 . ?
O4 Gd3 Gd1 35.74(19) . . ?
O7 Gd3 Gd1 110.7(3) . . ?
O7 Gd3 Gd1 110.7(3) 26 . ?
O3W Gd3 Gd1 141.3(6) . . ?
O2W Gd3 Gd1 146.6(6) . . ?
Gd2 Gd3 Gd1 58.980(19) . . ?
Gd2 Gd3 Gd1 58.982(19) 26 . ?
Gd2 O1 Gd2 108.1(4) . 26 ?
Gd2 O1 Gd1 106.3(3) . . ?
Gd2 O1 Gd1 106.3(3) 26 . ?
Gd3 O2 Gd2 106.8(3) . . ?
Gd3 O2 Gd2 106.8(3) . 26 ?
Gd2 O2 Gd2 105.0(4) . 26 ?
C6 O3 Gd1 135.8(7) . . ?
Gd3 O4 Gd1 108.6(3) . . ?
Gd3 O4 Gd2 106.4(3) . . ?
Gd1 O4 Gd2 104.8(3) . . ?
C6 O5 Gd2 136.1(7) . . ?
C15 O6 Gd1 136.8(11) . . ?
C12 O7 Gd3 126.9(11) . . ?
C13 O8 Gd2 136.5(7) . . ?
C15 O9 Gd3 138.1(12) . . ?
C12 O10 Gd2 138.5(10) . . ?
O6 C15 O9 126.2(12) . . ?
O6 C15 C16 98.0(12) . . ?
O9 C15 C16 135.8(14) . . ?
N1 C1 C2 119.7(8) . . ?
N1 C1 H1A 120.1 . . ?
C2 C1 H1A 120.1 . . ?
C3 C2 C1 126.4(7) . . ?
C3 C2 H2A 116.8 . . ?
C1 C2 H2A 116.8 . . ?
C2 C3 C4 111.2(6) . . ?
C2 C3 C6 124.3(5) . . ?
C4 C3 C6 124.5(6) . . ?
C3 C4 C5 124.1(7) . . ?
C3 C4 H4A 117.9 . . ?
C5 C4 H4A 117.9 . . ?
N1 C5 C4 122.1(8) . . ?
N1 C5 H5A 118.9 . . ?
C4 C5 H5A 118.9 . . ?
O3 C6 O5 126.8(7) . . ?
O3 C6 C3 116.2(8) . . ?
O5 C6 C3 117.0(8) . . ?
C1 N1 C5 114.8(7) . . ?
C8 C7 N2 126.6(8) . . ?
C8 C7 H7A 116.7 . . ?
N2 C7 H7A 116.7 . . ?
C7 C8 C9 119.0(7) . . ?
C7 C8 H8A 120.5 . . ?
C9 C8 H8A 120.5 . . ?
C10 C9 C8 117.2(8) . . ?
C10 C9 C12 120.6(10) . . ?
C8 C9 C12 122.2(8) . . ?
C9 C10 C11 120.6(12) . . ?
C9 C10 H10A 119.7 . . ?
C11 C10 H10A 119.7 . . ?
N2 C11 C10 124.9(14) . . ?
N2 C11 H11A 117.5 . . ?
C10 C11 H11A 117.5 . . ?
O10 C12 O7 127.6(9) . . ?
O10 C12 C9 117.7(13) . . ?
O7 C12 C9 114.6(12) . . ?
C11 N2 C7 111.5(10) . . ?
C11 N2 Gd2 127.3(7) . 41 ?
C7 N2 Gd2 121.0(6) . 41 ?
C13 C14 H14A 109.5 . . ?
C13 C14 H14B 109.5 . . ?
H14A C14 H14B 109.5 . . ?
C13 C14 H14C 109.5 . . ?
H14A C14 H14C 109.5 . . ?
H14B C14 H14C 109.5 . . ?
C13 C14 H14A 109.47(3) . 26 ?
H14A C14 H14A 140.6 . 26 ?
H14B C14 H14A 61.8 . 26 ?
H14C C14 H14A 50.7 . 26 ?
C13 C14 H14B 109.5(6) . 26 ?
H14A C14 H14B 61.8 . 26 ?
H14B C14 H14B 50.7 . 26 ?
H14C C14 H14B 140.6 . 26 ?
H14A C14 H14B 109.5 26 26 ?
C13 C14 H14C 109.5(5) . 26 ?
H14A C14 H14C 50.7 . 26 ?
H14B C14 H14C 140.6 . 26 ?
H14C C14 H14C 61.8 . 26 ?
H14A C14 H14C 109.5 26 26 ?
H14B C14 H14C 109.5 26 26 ?
O8 C13 O8 124.4(11) 26 . ?
O8 C13 C14 117.6(6) 26 . ?
O8 C13 C14 117.6(6) . . ?
C15 C16 H16C 103.1 . . ?
C15 C16 H16A 121.7 . . ?
H16C C16 H16A 109.5 . . ?
C15 C16 H16B 103.1 . . ?
H16C C16 H16B 109.5 . . ?
H16A C16 H16B 109.5 . . ?

loop_
_geom_bond_atom_site_label_1
_geom_bond_atom_site_label_2
_geom_bond_distance
_geom_bond_site_symmetry_2
_geom_bond_publ_flag
Gd1 O6 2.346(15) . ?
Gd1 O1 2.368(12) . ?
Gd1 O4 2.382(8) . ?
Gd1 O4 2.382(8) 26 ?
Gd1 O3 2.397(9) . ?
Gd1 O3 2.397(9) 26 ?
Gd1 O7W 2.482(16) . ?
Gd1 O6W 2.55(2) . ?
Gd1 Gd2 3.7852(9) . ?
Gd1 Gd2 3.7854(9) 26 ?
Gd1 Gd3 3.8645(14) . ?
Gd2 O5 2.349(10) . ?
Gd2 O1 2.363(6) . ?
Gd2 O8 2.371(10) . ?
Gd2 O10 2.374(12) . ?
Gd2 O4 2.398(8) . ?
Gd2 O2 2.413(7) . ?
Gd2 O5W 2.525(12) . ?
Gd2 N2 2.591(9) 45 ?
Gd2 Gd3 3.8245(11) . ?
Gd2 Gd2 3.8272(11) 26 ?
Gd3 O9 2.291(15) . ?
Gd3 O2 2.350(13) . ?
Gd3 O4 2.377(7) 26 ?
Gd3 O4 2.377(7) . ?
Gd3 O7 2.401(12) . ?
Gd3 O7 2.401(12) 26 ?
Gd3 O3W 2.459(19) . ?
Gd3 O2W 2.61(2) . ?
O3 C6 1.232(13) . ?
O5 C6 1.236(14) . ?
O6 C15 1.250(9) . ?
O7 C12 1.280(19) . ?
O8 C13 1.273(11) . ?
O9 C15 1.257(9) . ?
O10 C12 1.225(19) . ?
C15 C16 1.5000(2) . ?
C1 N1 1.3500(2) . ?
C1 C2 1.3500(2) . ?
C1 H1A 0.9500 . ?
C2 C3 1.3500(2) . ?
C2 H2A 0.9500 . ?
C3 C4 1.3500(2) . ?
C3 C6 1.5000(2) . ?
C4 C5 1.3500(2) . ?
C4 H4A 0.9500 . ?
C5 N1 1.3500(2) . ?
C5 H5A 0.9500 . ?
C7 C8 1.3500(2) . ?
C7 N2 1.3500(2) . ?
C7 H7A 0.9500 . ?
C8 C9 1.3500(2) . ?
C8 H8A 0.9500 . ?
C9 C10 1.3500(2) . ?
C9 C12 1.5000(2) . ?
C10 C11 1.3501(10) . ?
C10 H10A 0.9500 . ?
C11 N2 1.3499(10) . ?
C11 H11A 0.9500 . ?
C14 C13 1.5000(2) . ?
C14 H14A 0.9800 . ?
C14 H14B 0.9800 . ?
C14 H14C 0.9800 . ?
C14 H14A 0.9801 26 ?
C14 H14B 0.9799 26 ?
C14 H14C 0.9801 26 ?
C16 H16C 0.9601 . ?
C16 H16A 0.9597 . ?
C16 H16B 0.9601 . ?
